data_4062588
_journal_name_full Organometallics
_journal_paper_doi 10.1021/om0343059
_journal_year 2004
_chemical_formula_sum 'C9 H16 N3 O2 P'
_chemical_formula_weight 229.22
_space_group_IT_number 4
_symmetry_cell_setting monoclinic
_symmetry_space_group_name_Hall 'P 2yb'
_symmetry_space_group_name_H-M 'P 1 21 1'
_cell_angle_alpha 90.00
_cell_angle_beta 99.59(2)
_cell_angle_gamma 90.00
_cell_formula_units_Z 2
_cell_length_a 6.191(7)
_cell_length_b 10.431(12)
_cell_length_c 8.407(10)
_cell_measurement_temperature 110(2)
_cell_volume 535.3(11)
_diffrn_ambient_temperature 110(2)
_exptl_crystal_density_diffrn 1.422
_cod_original_sg_symbol_H-M 'P 21'
_cod_database_code 4062588

loop_
_symmetry_equiv_pos_as_xyz
'x, y, z'
'-x, y+1/2, -z'

loop_
_atom_site_label
_atom_site_type_symbol
_atom_site_fract_x
_atom_site_fract_y
_atom_site_fract_z
_atom_site_U_iso_or_equiv
_atom_site_adp_type
_atom_site_occupancy
_atom_site_symmetry_multiplicity
_atom_site_calc_flag
_atom_site_refinement_flags
_atom_site_disorder_assembly
_atom_site_disorder_group
P1 P 0.9359(7) 0.3542(4) 0.8350(6) 0.0629(16) Uani 1 1 d . . .
N1 N 0.5240(15) 0.4485(12) 0.8318(15) 0.035(3) Uani 1 1 d . . .
N2 N 0.8137(14) 0.6095(10) 0.8639(12) 0.024(2) Uani 1 1 d U . .
N3 N 0.6582(15) 0.4603(9) 0.5769(13) 0.022(2) Uani 1 1 d . . .
O1 O 1.0413(14) 0.7425(9) 0.7500(11) 0.037(3) Uani 1 1 d . . .
O2 O 0.4992(15) 0.6209(9) 0.4183(12) 0.049(3) Uani 1 1 d . . .
C1 C 0.994(2) 0.5115(14) 0.897(2) 0.045(4) Uani 1 1 d . . .
H1A H 1.0472 0.5103 1.0143 0.054 Uiso 1 1 calc R . .
H1B H 1.1166 0.5417 0.8444 0.054 Uiso 1 1 calc R . .
C2 C 0.836(2) 0.3677(13) 0.6338(15) 0.035(4) Uani 1 1 d . . .
H2A H 0.9612 0.3893 0.5790 0.042 Uiso 1 1 calc R . .
H2B H 0.7838 0.2818 0.5948 0.042 Uiso 1 1 calc R . .
C3 C 0.6770(19) 0.3418(14) 0.8889(17) 0.041(4) Uani 1 1 d . . .
H3A H 0.6096 0.2602 0.8453 0.049 Uiso 1 1 calc R . .
H3B H 0.6943 0.3372 1.0080 0.049 Uiso 1 1 calc R . .
C4 C 0.6069(19) 0.5686(14) 0.8993(16) 0.036(4) Uani 1 1 d . . .
H4A H 0.4975 0.6358 0.8611 0.044 Uiso 1 1 calc R . .
H4B H 0.6184 0.5633 1.0179 0.044 Uiso 1 1 calc R . .
C5 C 0.4661(17) 0.4427(15) 0.6645(18) 0.033(4) Uani 1 1 d . . .
H5A H 0.3559 0.5099 0.6287 0.040 Uiso 1 1 calc R . .
H5B H 0.3971 0.3586 0.6344 0.040 Uiso 1 1 calc R . .
C6 C 0.862(2) 0.7188(14) 0.7858(18) 0.039(4) Uani 1 1 d . . .
C7 C 0.661(2) 0.5476(12) 0.4542(19) 0.036(4) Uani 1 1 d . . .
C8 C 0.680(2) 0.8190(14) 0.768(2) 0.053(5) Uani 1 1 d . . .
H8A H 0.5427 0.7806 0.7138 0.079 Uiso 1 1 calc R . .
H8B H 0.7193 0.8912 0.7040 0.079 Uiso 1 1 calc R . .
H8C H 0.6609 0.8496 0.8751 0.079 Uiso 1 1 calc R . .
C9 C 0.8592(19) 0.5583(15) 0.3774(18) 0.044(4) Uani 1 1 d . . .
H9A H 0.9875 0.5741 0.4604 0.065 Uiso 1 1 calc R . .
H9B H 0.8410 0.6294 0.3002 0.065 Uiso 1 1 calc R . .
H9C H 0.8800 0.4783 0.3207 0.065 Uiso 1 1 calc R . .

loop_
_atom_site_aniso_label
_atom_site_aniso_U_11
_atom_site_aniso_U_22
_atom_site_aniso_U_33
_atom_site_aniso_U_23
_atom_site_aniso_U_13
_atom_site_aniso_U_12
P1 0.054(3) 0.058(3) 0.073(3) -0.001(3) 0.000(2) -0.004(3)
N1 0.011(5) 0.031(7) 0.058(9) -0.003(6) -0.009(5) 0.004(5)
N2 0.017(4) 0.027(4) 0.029(4) -0.002(4) 0.008(3) -0.001(3)
N3 0.024(6) 0.016(6) 0.026(6) 0.007(5) 0.004(4) -0.001(5)
O1 0.023(5) 0.044(6) 0.043(6) -0.013(5) 0.003(4) -0.008(5)
O2 0.042(6) 0.032(6) 0.063(8) 0.001(6) -0.016(5) 0.005(5)
C1 0.021(8) 0.050(10) 0.060(10) 0.000(8) -0.007(7) 0.010(6)
C2 0.037(8) 0.014(7) 0.050(10) -0.004(7) -0.003(6) -0.004(6)
C3 0.034(7) 0.026(8) 0.052(9) 0.009(8) -0.023(6) 0.000(7)
C4 0.021(7) 0.044(9) 0.039(9) 0.009(8) -0.010(6) 0.009(7)
C5 0.003(6) 0.040(8) 0.054(11) 0.013(8) -0.003(6) 0.007(6)
C6 0.024(8) 0.038(9) 0.046(10) -0.014(8) -0.014(7) -0.010(6)
C7 0.025(8) 0.018(7) 0.059(11) -0.019(8) -0.012(7) 0.000(6)
C8 0.038(9) 0.042(10) 0.076(12) -0.017(9) 0.004(8) -0.012(7)
C9 0.021(8) 0.050(9) 0.059(11) 0.001(9) 0.005(7) -0.014(7)

loop_
_geom_bond_atom_site_label_1
_geom_bond_atom_site_label_2
_geom_bond_distance
_geom_bond_site_symmetry_2
_geom_bond_publ_flag
P1 C2 1.707(14) . ?
P1 C1 1.739(15) . ?
P1 C3 1.742(14) . ?
N1 C5 1.394(18) . ?
N1 C4 1.434(18) . ?
N1 C3 1.488(17) . ?
N2 C6 1.373(18) . ?
N2 C4 1.427(16) . ?
N2 C1 1.504(17) . ?
N3 C7 1.378(18) . ?
N3 C2 1.483(16) . ?
N3 C5 1.511(15) . ?
O1 C6 1.225(15) . ?
O2 C7 1.257(14) . ?
C6 C8 1.525(19) . ?
C7 C9 1.482(19) . ?

loop_
_cod_related_entry_id
_cod_related_entry_database
_cod_related_entry_code
1 ChemSpider 10580342
